data_7208435
loop_
_publ_author_name
'Aragoni, M. Carla'
'Arca, Massimiliano'
'Caltagirone, Claudia'
'Castellano, Carlo'
'Demartin, Francesco'
'Garau, Alessandra'
'Isaia, Francesco'
'Lippolis, Vito'
'Montis, Riccardo'
'Pintus, Anna'

_publ_section_title
;
 Cationic and anionic 1D chains based on NH+&#x22EF;N charge-assisted
 hydrogen bonds in bipyridyl derivatives and polyiodides
;
_journal_issue 18
_journal_name_full CrystEngComm
_journal_page_first 5809
_journal_paper_doi 10.1039/c2ce25212k
_journal_volume 14
_journal_year 2012
_chemical_formula_sum 'C12 H9 I5 N4 S'
_chemical_formula_weight 875.79
_chemical_name_systematic
;
?
;
_space_group_IT_number 14
_symmetry_cell_setting monoclinic
_symmetry_space_group_name_Hall '-P 2yn'
_symmetry_space_group_name_H-M 'P 1 21/n 1'
_atom_sites_solution_hydrogens geom
_atom_sites_solution_primary direct
_atom_sites_solution_secondary difmap
_audit_creation_method SHELXL-97
_cell_angle_alpha 90.00
_cell_angle_beta 101.140(10)
_cell_angle_gamma 90.00
_cell_formula_units_Z 4
_cell_length_a 15.9100(10)
_cell_length_b 8.3920(10)
_cell_length_c 16.0900(10)
_cell_measurement_reflns_used 6031
_cell_measurement_temperature 293(2)
_cell_measurement_theta_max 24.82
_cell_measurement_theta_min 2.58
_cell_volume 2107.8(3)
_computing_structure_refinement 'SHELXL-97 (Sheldrick, 1997)'
_diffrn_ambient_temperature 293(2)
_diffrn_measured_fraction_theta_full 0.999
_diffrn_measured_fraction_theta_max 0.999
_diffrn_measurement_device_type 'SMART CCD diffractometer'
_diffrn_measurement_method 'omega scan'
_diffrn_radiation_monochromator graphite
_diffrn_radiation_source 'fine-focus sealed tube'
_diffrn_radiation_type MoK\a
_diffrn_radiation_wavelength 0.71073
_diffrn_reflns_av_R_equivalents 0.0290
_diffrn_reflns_av_sigmaI/netI 0.2600
_diffrn_reflns_limit_h_max 20
_diffrn_reflns_limit_h_min 0
_diffrn_reflns_limit_k_max 10
_diffrn_reflns_limit_k_min 0
_diffrn_reflns_limit_l_max 20
_diffrn_reflns_limit_l_min -20
_diffrn_reflns_number 21947
_diffrn_reflns_theta_full 27.55
_diffrn_reflns_theta_max 27.55
_diffrn_reflns_theta_min 1.65
_exptl_absorpt_coefficient_mu 7.478
_exptl_absorpt_correction_T_max 1.000
_exptl_absorpt_correction_T_min 0.791
_exptl_absorpt_correction_type empirical
_exptl_absorpt_process_details SADABS
_exptl_crystal_colour brown
_exptl_crystal_density_diffrn 2.760
_exptl_crystal_density_method 'not measured'
_exptl_crystal_description prism
_exptl_crystal_F_000 1560
_exptl_crystal_size_max 0.25
_exptl_crystal_size_mid 0.12
_exptl_crystal_size_min 0.10
_refine_diff_density_max 0.566
_refine_diff_density_min -0.871
_refine_diff_density_rms 0.094
_refine_ls_extinction_method none
_refine_ls_goodness_of_fit_ref 0.624
_refine_ls_hydrogen_treatment riding
_refine_ls_matrix_type full
_refine_ls_number_parameters 203
_refine_ls_number_reflns 4854
_refine_ls_number_restraints 4
_refine_ls_restrained_S_all 0.624
_refine_ls_R_factor_all 0.0677
_refine_ls_R_factor_gt 0.0281
_refine_ls_shift/su_max 0.004
_refine_ls_shift/su_mean 0.009
_refine_ls_structure_factor_coef Fsqd
_refine_ls_weighting_details 'calc w=1/[\s^2^(Fo^2^)+(0.0153P)^2^+0.0000P] where P=(Fo^2^+2Fc^2^)/3'
_refine_ls_weighting_scheme calc
_refine_ls_wR_factor_gt 0.0532
_refine_ls_wR_factor_ref 0.0549
_reflns_number_gt 2220
_reflns_number_total 4854
_reflns_threshold_expression >2sigma(I)
_cod_data_source_file c2ce25212k.txt
_cod_data_source_block HL1I5
_cod_original_sg_symbol_H-M P2(1)/n
_cod_database_code 7208435

loop_
_symmetry_equiv_pos_as_xyz
'x, y, z'
'x+1/2, -y+1/2, z+1/2'
'-x, -y, -z'
'-x-1/2, y-1/2, -z-1/2'

loop_
_atom_site_label
_atom_site_type_symbol
_atom_site_fract_x
_atom_site_fract_y
_atom_site_fract_z
_atom_site_U_iso_or_equiv
_atom_site_adp_type
_atom_site_occupancy
_atom_site_symmetry_multiplicity
_atom_site_calc_flag
_atom_site_refinement_flags
I1 I 0.71417(3) 0.48583(7) 1.16500(3) 0.08419(16) Uani 1 1 d .
I2 I 0.73340(2) 0.47833(5) 0.99170(2) 0.05615(11) Uani 1 1 d .
I3 I 0.74337(3) 0.44125(7) 0.81042(3) 0.08253(16) Uani 1 1 d .
I4 I 0.56600(3) 0.62817(5) 0.74162(3) 0.06952(14) Uani 1 1 d .
I5 I 0.41236(3) 0.78381(6) 0.68691(3) 0.08867(17) Uani 1 1 d .
S S 0.22055(17) 0.5630(3) 0.41492(12) 0.0784(11) Uani 0.711(10) 1 d P
S' S 0.3028(3) 0.4750(5) 0.4316(2) 0.092(2) Uani 0.307(11) 1 d P
N1 N 0.4677(3) 0.2201(5) 0.6923(3) 0.0499(12) Uani 1 1 d .
HN1 H 0.4701 0.1970 0.7448 0.060 Uiso 1 1 calc R
N2 N 0.3028(3) 0.4750(5) 0.4316(2) 0.092(2) Uani 0.703(16) 1 d P
N2' N 0.22055(17) 0.5630(3) 0.41492(12) 0.0784(11) Uani 0.299(16) 1 d P
N3 N 0.2559(3) 0.4724(5) 0.5642(3) 0.0434(11) Uani 1 1 d .
N4 N 0.0396(3) 0.6680(6) 0.6432(3) 0.0544(13) Uani 1 1 d .
C1 C 0.4016(3) 0.2995(7) 0.6516(3) 0.0486(14) Uani 1 1 d .
H1 H 0.3582 0.3280 0.6800 0.058 Uiso 1 1 calc R
C2 C 0.5313(4) 0.1740(8) 0.6546(4) 0.0655(18) Uani 1 1 d .
H2 H 0.5771 0.1156 0.6843 0.079 Uiso 1 1 calc R
C3 C 0.5281(4) 0.2142(8) 0.5717(4) 0.0721(19) Uani 1 1 d .
H3 H 0.5728 0.1854 0.5451 0.087 Uiso 1 1 calc R
C4 C 0.4596(4) 0.2962(8) 0.5276(3) 0.0589(16) Uani 1 1 d .
H4 H 0.4569 0.3208 0.4708 0.071 Uiso 1 1 calc R
C5 C 0.3945(3) 0.3422(6) 0.5678(3) 0.0430(13) Uani 1 1 d .
C6 C 0.3188(4) 0.4311(6) 0.5238(3) 0.0460(14) Uani 1 1 d .
C7 C 0.1961(4) 0.5472(6) 0.5104(3) 0.0451(14) Uani 1 1 d .
C8 C 0.1183(3) 0.6133(6) 0.5338(3) 0.0427(13) Uani 1 1 d .
C9 C 0.0561(4) 0.6926(7) 0.4768(4) 0.0582(16) Uani 1 1 d .
H9 H 0.0613 0.7014 0.4204 0.070 Uiso 1 1 calc R
C10 C -0.0129(4) 0.7582(8) 0.5030(4) 0.0720(19) Uani 1 1 d .
H10 H -0.0554 0.8101 0.4647 0.086 Uiso 1 1 calc R
C11 C -0.0184(4) 0.7459(7) 0.5872(4) 0.0647(17) Uani 1 1 d .
H11 H -0.0643 0.7938 0.6055 0.078 Uiso 1 1 calc R
C12 C 0.1054(4) 0.6053(7) 0.6179(3) 0.0499(14) Uani 1 1 d .
H12 H 0.1461 0.5524 0.6576 0.060 Uiso 1 1 calc R

loop_
_atom_site_aniso_label
_atom_site_aniso_U_11
_atom_site_aniso_U_22
_atom_site_aniso_U_33
_atom_site_aniso_U_23
_atom_site_aniso_U_13
_atom_site_aniso_U_12
I1 0.0822(3) 0.1153(4) 0.0533(2) -0.0050(3) 0.0086(2) 0.0220(3)
I2 0.0486(2) 0.0522(2) 0.0662(2) 0.0045(2) 0.00749(18) 0.0064(2)
I3 0.0823(3) 0.1107(4) 0.0595(3) 0.0051(3) 0.0261(2) 0.0103(3)
I4 0.0843(3) 0.0719(3) 0.0576(2) -0.0131(2) 0.0268(2) -0.0198(3)
I5 0.0906(4) 0.0683(3) 0.1059(4) -0.0007(3) 0.0161(3) -0.0118(3)
S 0.107(2) 0.0873(19) 0.0435(13) 0.0083(11) 0.0209(12) 0.0256(15)
S' 0.129(4) 0.087(3) 0.078(3) -0.002(2) 0.063(2) 0.002(3)
N1 0.050(3) 0.060(3) 0.040(3) -0.001(2) 0.009(2) -0.005(3)
N2 0.129(4) 0.087(3) 0.078(3) -0.002(2) 0.063(2) 0.002(3)
N2' 0.107(2) 0.0873(19) 0.0435(13) 0.0083(11) 0.0209(12) 0.0256(15)
N3 0.047(3) 0.042(3) 0.043(2) -0.002(2) 0.013(2) -0.006(2)
N4 0.045(3) 0.068(3) 0.049(3) -0.004(3) 0.006(2) 0.006(3)
C1 0.039(3) 0.056(4) 0.055(4) -0.006(3) 0.018(3) -0.009(3)
C2 0.054(4) 0.075(5) 0.073(4) 0.007(4) 0.028(4) 0.002(3)
C3 0.073(5) 0.092(5) 0.062(4) -0.002(4) 0.038(4) 0.002(4)
C4 0.068(4) 0.073(4) 0.039(3) -0.002(3) 0.018(3) 0.005(4)
C5 0.051(3) 0.041(3) 0.042(3) -0.012(3) 0.023(3) -0.008(3)
C6 0.061(4) 0.039(3) 0.039(3) -0.007(3) 0.014(3) -0.006(3)
C7 0.056(4) 0.040(3) 0.042(3) -0.008(3) 0.017(3) -0.007(3)
C8 0.052(3) 0.035(3) 0.040(3) -0.003(3) 0.005(3) -0.006(3)
C9 0.077(5) 0.054(4) 0.044(3) 0.000(3) 0.014(3) -0.003(4)
C10 0.062(5) 0.086(5) 0.067(4) 0.014(4) 0.010(4) 0.019(4)
C11 0.059(4) 0.062(4) 0.075(5) -0.008(4) 0.020(4) 0.001(4)
C12 0.050(4) 0.058(4) 0.039(3) 0.000(3) 0.002(3) 0.004(3)

loop_
_atom_type_symbol
_atom_type_description
_atom_type_scat_dispersion_real
_atom_type_scat_dispersion_imag
_atom_type_scat_source
I I -0.4742 1.8119 'International Tables Vol C Tables 4.2.6.8 and 6.1.1.4'
S S 0.1246 0.1234 'International Tables Vol C Tables 4.2.6.8 and 6.1.1.4'
N N 0.0061 0.0033 'International Tables Vol C Tables 4.2.6.8 and 6.1.1.4'
C C 0.0033 0.0016 'International Tables Vol C Tables 4.2.6.8 and 6.1.1.4'
H H 0.0000 0.0000 'International Tables Vol C Tables 4.2.6.8 and 6.1.1.4'

loop_
_geom_angle_atom_site_label_1
_geom_angle_atom_site_label_2
_geom_angle_atom_site_label_3
_geom_angle
I1 I2 I3 174.38(2)
S' S C7 98.6(3)
S S' C6 106.0(3)
C1 N1 C2 121.9(5)
C7 N3 C6 108.5(4)
C12 N4 C11 118.7(5)
N1 C1 C5 121.8(5)
N1 C2 C3 118.9(6)
C4 C3 C2 120.5(6)
C3 C4 C5 119.6(5)
C4 C5 C1 117.4(5)
C4 C5 C6 122.3(5)
C1 C5 C6 120.4(5)
N3 C6 C5 120.9(4)
N3 C6 S' 114.6(5)
C5 C6 S' 124.4(4)
N3 C7 C8 123.3(4)
N3 C7 S 112.2(4)
C8 C7 S 124.5(4)
C9 C8 C12 116.2(5)
C9 C8 C7 122.7(5)
C12 C8 C7 121.0(5)
C10 C9 C8 120.2(5)
C9 C10 C11 118.8(6)
N4 C11 C10 122.4(6)
N4 C12 C8 123.7(5)

loop_
_geom_bond_atom_site_label_1
_geom_bond_atom_site_label_2
_geom_bond_distance
I1 I2 2.8639(6)
I2 I3 2.9679(6)
I4 I5 2.7613(7)
S S' 1.482(4)
S C7 1.662(5)
S' C6 1.501(6)
N1 C1 1.308(6)
N1 C2 1.334(6)
N3 C7 1.315(6)
N3 C6 1.340(6)
N4 C12 1.305(6)
N4 C11 1.330(7)
C1 C5 1.379(7)
C2 C3 1.367(8)
C3 C4 1.366(8)
C4 C5 1.378(7)
C5 C6 1.477(7)
C7 C8 1.470(7)
C8 C9 1.384(7)
C8 C12 1.407(7)
C9 C10 1.366(8)
C10 C11 1.378(8)
